data_7054204
loop_
_publ_author_name
'Sathyanarayana, Arruri'
'Prabusankar, Ganesan'

_publ_section_title
;
 Facile access to imidazole and imidazolium substituted dibenzo-diazocines
;
_journal_issue 8
_journal_name_full 'New Journal of Chemistry'
_journal_page_first 3613
_journal_paper_doi 10.1039/C4NJ00351A
_journal_volume 38
_journal_year 2014
_chemical_formula_moiety 'H2 O, C21 H18 N6'
_chemical_formula_sum 'C21 H20 N6 O'
_chemical_formula_weight 372.43
_space_group_crystal_system monoclinic
_space_group_IT_number 14
_space_group_name_Hall '-P 2ybc'
_space_group_name_H-M_alt 'P 1 21/c 1'
_symmetry_space_group_name_Hall '-P 2ybc'
_symmetry_space_group_name_H-M 'P 1 21/c 1'
_audit_creation_date 2013-10-31
_audit_creation_method
;
  Olex2 1.1
  (compiled Nov  1 2011 20:42:30, GUI svn.r3906)
;
_cell_angle_alpha 90
_cell_angle_beta 113.922(4)
_cell_angle_gamma 90
_cell_formula_units_Z 4
_cell_length_a 12.9360(5)
_cell_length_b 9.8962(3)
_cell_length_c 15.4643(5)
_cell_measurement_reflns_used 3386
_cell_measurement_temperature 150
_cell_measurement_theta_max 70.6526
_cell_measurement_theta_min 3.7350
_cell_volume 1809.64(12)
_computing_cell_refinement
;
CrysAlisPro, Agilent Technologies,
Version 1.171.35.19 (release 27-10-2011 CrysAlis171 .NET)
(compiled Oct 27 2011,15:02:11)
;
_computing_data_collection
;
CrysAlisPro, Agilent Technologies,
Version 1.171.35.19 (release 27-10-2011 CrysAlis171 .NET)
(compiled Oct 27 2011,15:02:11)
;
_computing_data_reduction
;
CrysAlisPro, Agilent Technologies,
Version 1.171.35.19 (release 27-10-2011 CrysAlis171 .NET)
(compiled Oct 27 2011,15:02:11)
;
_computing_molecular_graphics
;
O. V. Dolomanov, L. J. Bourhis, R. J. Gildea, J. A. K. Howard and H. Puschmann,
OLEX2: a complete structure solution, refinement and analysis program.
J. Appl. Cryst. (2009). 42, 339-341.
;
_computing_publication_material
;
O. V. Dolomanov, L. J. Bourhis, R. J. Gildea, J. A. K. Howard and H. Puschmann,
OLEX2: a complete structure solution, refinement and analysis program.
J. Appl. Cryst. (2009). 42, 339-341.
;
_computing_structure_refinement
;
olex2.refine (L.J. Bourhis, O.V. Dolomanov, R.J. Gildea, J.A.K. Howard,
H. Puschmann, in preparation, 2011)
;
_diffrn_ambient_temperature 150
_diffrn_detector_area_resol_mean 16.1293
_diffrn_measured_fraction_theta_full 0.979292
_diffrn_measured_fraction_theta_max 0.979292
_diffrn_measurement_details
;
  1 omega   12.00   37.00   1.0000    1.5000
omega____ theta____ kappa____ phi______ frames
    -        0.0000   57.0000 -120.0000 25

  2 omega  -10.00   28.00   1.0000    1.5000
omega____ theta____ kappa____ phi______ frames
    -        0.0000  -87.0000   59.0000 38

  3 omega -100.00  -34.00   1.0000    1.5000
omega____ theta____ kappa____ phi______ frames
    -      -33.5000  -63.0000   60.0000 66

  4 omega   23.00  109.00   1.0000    1.5000
omega____ theta____ kappa____ phi______ frames
    -       54.0000 -125.0000 -120.0000 86

  5 omega    0.00   65.00   1.0000    1.5000
omega____ theta____ kappa____ phi______ frames
    -       54.0000  -57.0000   60.0000 65

  6 omega   33.00  125.00   1.0000    1.5000
omega____ theta____ kappa____ phi______ frames
    -       54.0000   38.0000   30.0000 92

  7 omega   74.00  100.00   1.0000    1.5000
omega____ theta____ kappa____ phi______ frames
    -      108.0000  -50.0000  -90.0000 26

  8 omega   51.00   79.00   1.0000    1.5000
omega____ theta____ kappa____ phi______ frames
    -      108.0000  -25.0000  -60.0000 28

  9 omega   93.00  164.00   1.0000    1.5000
omega____ theta____ kappa____ phi______ frames
    -      108.0000   50.0000 -150.0000 71

 10 omega   39.00   94.00   1.0000    1.5000
omega____ theta____ kappa____ phi______ frames
    -      108.0000  -25.0000 -150.0000 55

 11 omega  103.00  174.00   1.0000    1.5000
omega____ theta____ kappa____ phi______ frames
    -      108.0000  111.0000  -90.0000 71

 12 omega   69.00   94.00   1.0000    1.5000
omega____ theta____ kappa____ phi______ frames
    -      108.0000  -25.0000   30.0000 25

 13 omega   39.00  129.00   1.0000    1.5000
omega____ theta____ kappa____ phi______ frames
    -      108.0000  -77.0000 -150.0000 90

 14 omega   48.00   95.00   1.0000    1.5000
omega____ theta____ kappa____ phi______ frames
    -      108.0000  -50.0000  120.0000 47

 15 omega   43.00   71.00   1.0000    1.5000
omega____ theta____ kappa____ phi______ frames
    -      108.0000  -38.0000  -90.0000 28

 16 omega   66.00   92.00   1.0000    1.5000
omega____ theta____ kappa____ phi______ frames
    -      108.0000  -50.0000 -150.0000 26

 17 omega   41.00   84.00   1.0000    1.5000
omega____ theta____ kappa____ phi______ frames
    -      108.0000  -50.0000    0.0000 43
;
_diffrn_measurement_device_type 'SuperNova, Dual, Cu at zero, Eos'
_diffrn_measurement_method '\w scans'
_diffrn_orient_matrix_UB_11 -0.0249734000
_diffrn_orient_matrix_UB_12 -0.0666181000
_diffrn_orient_matrix_UB_13 0.0795290000
_diffrn_orient_matrix_UB_21 0.0532390000
_diffrn_orient_matrix_UB_22 0.1219937000
_diffrn_orient_matrix_UB_23 0.0646954000
_diffrn_orient_matrix_UB_31 -0.1161757000
_diffrn_orient_matrix_UB_32 0.0702686000
_diffrn_orient_matrix_UB_33 -0.0368967000
_diffrn_radiation_monochromator mirror
_diffrn_radiation_type 'Cu K\a'
_diffrn_radiation_wavelength 1.5418
_diffrn_reflns_av_R_equivalents 0.0225
_diffrn_reflns_av_unetI/netI 0.0292
_diffrn_reflns_limit_h_max 11
_diffrn_reflns_limit_h_min -15
_diffrn_reflns_limit_k_max 12
_diffrn_reflns_limit_k_min -10
_diffrn_reflns_limit_l_max 18
_diffrn_reflns_limit_l_min -16
_diffrn_reflns_number 7054
_diffrn_reflns_theta_full 70.788372
_diffrn_reflns_theta_max 70.79
_diffrn_reflns_theta_min 3.74
_diffrn_source 'SuperNova (Cu) X-ray Source'
_diffrn_source_current n/a
_diffrn_source_voltage n/a
_exptl_absorpt_coefficient_mu 0.717
_exptl_absorpt_correction_T_max 1.00000
_exptl_absorpt_correction_T_min 0.82886
_exptl_absorpt_correction_type multi-scan
_exptl_absorpt_process_details
;
CrysAlisPro, Agilent Technologies,
Version 1.171.35.19 (release 27-10-2011 CrysAlis171 .NET)
(compiled Oct 27 2011,15:02:11)
Empirical absorption correction using spherical harmonics,
 implemented in SCALE3 ABSPACK scaling algorithm.
;
_exptl_crystal_colour colourless
_exptl_crystal_colour_primary colourless
_exptl_crystal_density_diffrn 1.3669
_exptl_crystal_description hexagonal
_exptl_crystal_F_000 786.4025
_exptl_crystal_size_max 0.7
_exptl_crystal_size_mid 0.21
_exptl_crystal_size_min 0.15
_refine_diff_density_max 0.699076
_refine_diff_density_min -0.646321
_refine_diff_density_rms 0.058091
_refine_ls_d_res_high 0.816385
_refine_ls_d_res_low 11.824749
_refine_ls_goodness_of_fit_ref 1.043928
_refine_ls_hydrogen_treatment mixed
_refine_ls_matrix_type full
_refine_ls_number_constraints 36
_refine_ls_number_parameters 253
_refine_ls_number_reflns 3405
_refine_ls_number_restraints 0
_refine_ls_restrained_S_all 1.043928
_refine_ls_R_factor_all 0.065177
_refine_ls_R_factor_gt 0.057767
_refine_ls_shift/su_max 0.0111
_refine_ls_shift/su_mean 0.0004
_refine_ls_structure_factor_coef Fsqd
_refine_ls_weighting_details 'w=1/[\s^2^(Fo^2^)+(0.0775P)^2^+0.8857P] where P=(Fo^2^+2Fc^2^)/3'
_refine_ls_weighting_scheme calc
_refine_ls_wR_factor_ref 0.157140
_reflns_Friedel_coverage 0.0
_reflns_limit_h_max 14
_reflns_limit_h_min -15
_reflns_limit_k_max 12
_reflns_limit_k_min 0
_reflns_limit_l_max 18
_reflns_limit_l_min 0
_reflns_number_gt 2936
_reflns_number_total 3405
_reflns_threshold_expression I>=2u(I)
_cod_data_source_file c4nj00351a2.cif
_cod_data_source_block 3b
_cod_depositor_comments 'Adding full bibliography for 7054203--7054208.cif.'
_cod_original_cell_volume 1809.63(12)
_cod_database_code 7054204
_chemical_oxdiff_formula 'C18 H20 N6 Zn'
_reflns_odcompleteness_completeness 99.88
_reflns_odcompleteness_iscentric 1
_reflns_odcompleteness_theta 66.97

loop_
_space_group_symop_id
_space_group_symop_operation_xyz
1 x,y,z
2 -x,y+1/2,-z+1/2
3 -x,-y,-z
4 x,-y-1/2,z-1/2

loop_
_atom_site_label
_atom_site_type_symbol
_atom_site_fract_x
_atom_site_fract_y
_atom_site_fract_z
_atom_site_U_iso_or_equiv
_atom_site_adp_type
_atom_site_occupancy
_atom_site_refinement_flags_posn
O1 O 0.3005(2) 1.0081(3) 0.58844(19) 0.0943(7) Uiso 1.000000 .
N1 N 0.16805(18) 0.9311(2) 0.39043(13) 0.0578(5) Uani 1.000000 .
N2 N 0.07933(14) 0.91600(17) 0.23483(11) 0.0414(4) Uani 1.000000 .
N3 N -0.13742(14) 1.00822(17) 0.10503(12) 0.0421(4) Uani 1.000000 .
N4 N -0.31198(13) 0.94932(16) -0.02838(11) 0.0406(4) Uani 1.000000 .
N5 N -0.50663(15) 0.77718(18) -0.10037(13) 0.0488(4) Uani 1.000000 .
N6 N -0.61380(16) 0.8287(2) -0.24894(14) 0.0627(6) Uani 1.000000 .
C1 C 0.1121(2) 1.0485(2) 0.25492(16) 0.0508(5) Uani 1.000000 .
C2 C 0.1665(2) 1.0548(2) 0.35010(17) 0.0581(6) Uani 1.000000 .
C3 C 0.11524(19) 0.8509(2) 0.31907(15) 0.0496(5) Uani 1.000000 .
C4 C 0.02497(16) 0.8548(2) 0.14345(13) 0.0402(4) Uani 1.000000 .
C5 C 0.08066(17) 0.7509(2) 0.12023(15) 0.0450(5) Uani 1.000000 .
C6 C 0.02997(19) 0.6867(2) 0.03327(16) 0.0510(5) Uani 1.000000 .
C7 C -0.07657(18) 0.7266(2) -0.02891(15) 0.0475(5) Uani 1.000000 .
C8 C -0.13413(16) 0.8304(2) -0.00638(13) 0.0398(4) Uani 1.000000 .
C9 C -0.08278(16) 0.89788(19) 0.08039(13) 0.0377(4) Uani 1.000000 .
C10 C -0.25491(17) 0.8628(2) -0.07304(14) 0.0436(5) Uani 1.000000 .
C11 C -0.23363(17) 1.0580(2) 0.02121(15) 0.0450(5) Uani 1.000000 .
C12 C -0.18245(18) 0.9705(2) 0.17523(15) 0.0474(5) Uani 1.000000 .
C13 C -0.28816(17) 0.8858(2) 0.13336(14) 0.0429(5) Uani 1.000000 .
C14 C -0.34688(16) 0.87521(19) 0.03497(14) 0.0396(4) Uani 1.000000 .
C15 C -0.44308(17) 0.7919(2) -0.00085(15) 0.0450(5) Uani 1.000000 .
C16 C -0.4790(2) 0.7223(2) 0.05938(19) 0.0584(6) Uani 1.000000 .
C17 C -0.4202(2) 0.7341(3) 0.15666(19) 0.0622(7) Uani 1.000000 .
C18 C -0.3263(2) 0.8160(2) 0.19292(16) 0.0529(6) Uani 1.000000 .
C19 C -0.54724(18) 0.8760(2) -0.16588(16) 0.0500(5) Uani 1.000000 .
C20 C -0.6155(2) 0.6918(3) -0.2362(2) 0.0759(8) Uani 1.000000 .
C21 C -0.5516(2) 0.6582(3) -0.1469(2) 0.0742(8) Uani 1.000000 .
H1 H 0.0991(2) 1.1205(2) 0.21111(16) 0.0610(6) Uiso 1.000000 R
H1a H 0.326(3) 0.961(3) 0.556(3) 0.1415(10) Uiso 1.000000 G
H1b H 0.251(3) 0.985(3) 0.609(3) 0.1415(10) Uiso 1.000000 G
H2 H 0.1994(2) 1.1345(2) 0.38450(17) 0.0697(7) Uiso 1.000000 R
H3 H 0.10332(19) 0.7574(2) 0.32546(15) 0.0595(6) Uiso 1.000000 R
H5 H 0.15361(17) 0.7235(2) 0.16382(15) 0.0540(6) Uiso 1.000000 R
H6 H 0.06822(19) 0.6160(2) 0.01672(16) 0.0612(6) Uiso 1.000000 R
H7 H -0.11137(18) 0.6824(2) -0.08831(15) 0.0570(6) Uiso 1.000000 R
H10a H -0.2977(3) 0.7774(4) -0.0935(11) 0.0524(6) Uiso 1.000000 R
H10b H -0.2544(7) 0.9097(12) -0.1294(6) 0.0524(6) Uiso 1.000000 R
H11a H -0.2744(3) 1.1287(11) 0.0403(7) 0.0540(6) Uiso 1.000000 R
H11b H -0.2056(6) 1.1024(14) -0.0225(2) 0.0540(6) Uiso 1.000000 R
H12a H -0.12393(18) 0.9201(13) 0.2276(8) 0.0569(6) Uiso 1.000000 R
H12b H -0.1988(10) 1.0534(5) 0.2032(11) 0.0569(6) Uiso 1.000000 R
H16 H -0.5440(2) 0.6663(2) 0.03418(19) 0.0700(7) Uiso 1.000000 R
H17 H -0.4446(2) 0.6859(3) 0.19804(19) 0.0746(8) Uiso 1.000000 R
H18 H -0.2870(2) 0.8250(2) 0.25952(16) 0.0635(7) Uiso 1.000000 R
H19 H -0.52952(18) 0.9691(2) -0.15311(16) 0.0600(6) Uiso 1.000000 R
H20 H -0.6567(2) 0.6293(3) -0.2845(2) 0.0910(10) Uiso 1.000000 R
H21 H -0.5395(2) 0.5699(3) -0.1205(2) 0.0890(10) Uiso 1.000000 R

loop_
_atom_site_aniso_label
_atom_site_aniso_U_11
_atom_site_aniso_U_22
_atom_site_aniso_U_33
_atom_site_aniso_U_12
_atom_site_aniso_U_13
_atom_site_aniso_U_23
N1 0.0659(12) 0.0588(12) 0.0417(10) -0.0093(10) 0.0145(9) -0.0015(9)
N2 0.0386(8) 0.0404(9) 0.0397(8) -0.0027(7) 0.0101(7) -0.0008(7)
N3 0.0421(9) 0.0380(9) 0.0420(9) 0.0032(7) 0.0126(7) -0.0008(7)
N4 0.0393(8) 0.0398(9) 0.0393(8) 0.0022(7) 0.0122(7) 0.0036(7)
N5 0.0363(9) 0.0466(10) 0.0532(10) 0.0011(7) 0.0075(8) 0.0028(8)
N6 0.0446(10) 0.0762(14) 0.0538(11) 0.0097(10) 0.0061(9) -0.0010(10)
C1 0.0580(13) 0.0404(11) 0.0505(12) -0.0100(10) 0.0182(10) -0.0011(9)
C2 0.0679(15) 0.0509(13) 0.0518(13) -0.0158(11) 0.0204(11) -0.0093(10)
C3 0.0533(12) 0.0439(11) 0.0429(11) -0.0041(9) 0.0106(9) 0.0051(9)
C4 0.0386(10) 0.0397(10) 0.0395(10) -0.0039(8) 0.0129(8) 0.0009(8)
C5 0.0362(10) 0.0488(11) 0.0462(11) 0.0029(9) 0.0128(9) 0.0006(9)
C6 0.0464(12) 0.0538(13) 0.0546(12) 0.0052(10) 0.0224(10) -0.0078(10)
C7 0.0470(11) 0.0550(13) 0.0405(11) -0.0003(9) 0.0177(9) -0.0080(9)
C8 0.0392(10) 0.0442(10) 0.0351(9) -0.0021(8) 0.0140(8) -0.0000(8)
C9 0.0369(9) 0.0372(10) 0.0389(10) -0.0015(8) 0.0154(8) 0.0013(8)
C10 0.0418(10) 0.0508(12) 0.0358(10) 0.0006(9) 0.0131(8) -0.0004(8)
C11 0.0435(11) 0.0383(10) 0.0470(11) 0.0025(8) 0.0120(9) 0.0039(8)
C12 0.0475(11) 0.0521(12) 0.0396(10) 0.0066(9) 0.0146(9) -0.0056(9)
C13 0.0447(11) 0.0434(11) 0.0414(10) 0.0109(9) 0.0183(9) 0.0034(8)
C14 0.0370(10) 0.0375(10) 0.0428(10) 0.0072(8) 0.0145(8) 0.0039(8)
C15 0.0381(10) 0.0438(11) 0.0485(11) 0.0049(8) 0.0129(9) 0.0055(9)
C16 0.0492(12) 0.0547(14) 0.0724(15) -0.0003(10) 0.0260(12) 0.0129(12)
C17 0.0657(15) 0.0651(15) 0.0676(15) 0.0078(12) 0.0393(13) 0.0194(12)
C18 0.0577(13) 0.0580(13) 0.0473(12) 0.0134(11) 0.0256(10) 0.0097(10)
C19 0.0415(11) 0.0519(12) 0.0515(12) 0.0095(9) 0.0138(9) 0.0032(10)
C20 0.0536(14) 0.0690(17) 0.0759(18) -0.0038(13) -0.0037(13) -0.0134(14)
C21 0.0630(16) 0.0481(14) 0.0832(19) -0.0067(12) 0.0004(14) -0.0045(13)

loop_
_atom_type_symbol
_atom_type_scat_dispersion_real
_atom_type_scat_dispersion_imag
_atom_type_scat_source
H 0.00000 0.00000 'International Tables Volume C Table 6.1.1.4 (pp. 500-502)'
C 0.01920 0.00962 'International Tables Volume C Table 6.1.1.4 (pp. 500-502)'
O 0.05239 0.03377 'International Tables Volume C Table 6.1.1.4 (pp. 500-502)'
N 0.03256 0.01839 'International Tables Volume C Table 6.1.1.4 (pp. 500-502)'

loop_
_geom_angle_atom_site_label_1
_geom_angle_atom_site_label_2
_geom_angle_atom_site_label_3
_geom_angle
H1b O1 H1a 127.1
C3 N1 C2 104.63(19)
C3 N2 C1 106.38(17)
C4 N2 C1 127.55(17)
C4 N2 C3 125.95(18)
C11 N3 C9 110.67(16)
C12 N3 C9 112.80(16)
C12 N3 C11 106.75(16)
C11 N4 C10 107.49(16)
C14 N4 C10 112.31(15)
C14 N4 C11 111.13(16)
C19 N5 C15 127.78(19)
C21 N5 C15 125.9(2)
C21 N5 C19 105.9(2)
C20 N6 C19 104.8(2)
C2 C1 N2 105.52(19)
H1 C1 N2 127.24(12)
H1 C1 C2 127.24(14)
C1 C2 N1 111.0(2)
H2 C2 N1 124.48(12)
H2 C2 C1 124.48(14)
N2 C3 N1 112.4(2)
H3 C3 N1 123.79(13)
H3 C3 N2 123.79(12)
C5 C4 N2 118.10(18)
C9 C4 N2 120.58(18)
C9 C4 C5 121.31(18)
C6 C5 C4 120.02(19)
H5 C5 C4 119.99(12)
H5 C5 C6 119.99(12)
C7 C6 C5 119.3(2)
H6 C6 C5 120.34(12)
H6 C6 C7 120.34(13)
C8 C7 C6 121.38(19)
H7 C7 C6 119.31(13)
H7 C7 C8 119.31(12)
C9 C8 C7 119.79(18)
C10 C8 C7 119.60(18)
C10 C8 C9 120.48(18)
C4 C9 N3 120.26(17)
C8 C9 N3 121.60(17)
C8 C9 C4 118.14(18)
C8 C10 N4 112.24(16)
H10a C10 N4 108.9(5)
H10a C10 C8 108.9(5)
H10b C10 N4 108.9(4)
H10b C10 C8 108.9(5)
H10b C10 H10a 108.8(19)
N4 C11 N3 112.00(16)
H11a C11 N3 109.7(5)
H11a C11 N4 109.7(5)
H11b C11 N3 109.7(5)
H11b C11 N4 109.7(5)
H11b C11 H11a 106.0(19)
C13 C12 N3 112.66(16)
H12a C12 N3 109.3(5)
H12a C12 C13 109.3(5)
H12b C12 N3 109.3(5)
H12b C12 C13 109.3(5)
H12b C12 H12a 107(2)
C14 C13 C12 120.35(18)
C18 C13 C12 119.65(19)
C18 C13 C14 120.0(2)
C13 C14 N4 121.38(18)
C15 C14 N4 120.25(18)
C15 C14 C13 118.35(19)
C14 C15 N5 121.02(18)
C16 C15 N5 118.2(2)
C16 C15 C14 120.8(2)
C17 C16 C15 120.2(2)
H16 C16 C15 119.92(14)
H16 C16 C17 119.92(14)
C18 C17 C16 119.8(2)
H17 C17 C16 120.12(14)
H17 C17 C18 120.12(14)
C17 C18 C13 120.9(2)
H18 C18 C13 119.55(14)
H18 C18 C17 119.55(14)
N6 C19 N5 112.2(2)
H19 C19 N5 123.91(13)
H19 C19 N6 123.91(14)
C21 C20 N6 110.9(2)
H20 C20 N6 124.56(15)
H20 C20 C21 124.56(17)
C20 C21 N5 106.3(2)
H21 C21 N5 126.86(15)
H21 C21 C20 126.86(17)

loop_
_geom_bond_atom_site_label_1
_geom_bond_atom_site_label_2
_geom_bond_distance
O1 H1a 0.8500
O1 H1b 0.8500
N1 C2 1.370(3)
N1 C3 1.305(3)
N2 C1 1.374(3)
N2 C3 1.355(3)
N2 C4 1.432(2)
N3 C9 1.434(2)
N3 C11 1.471(2)
N3 C12 1.473(3)
N4 C10 1.472(3)
N4 C11 1.463(3)
N4 C14 1.435(2)
N5 C15 1.428(3)
N5 C19 1.352(3)
N5 C21 1.379(3)
N6 C19 1.309(3)
N6 C20 1.371(4)
C1 C2 1.351(3)
C1 H1 0.9500
C2 H2 0.9500
C3 H3 0.9500
C4 C5 1.384(3)
C4 C9 1.405(3)
C5 C6 1.388(3)
C5 H5 0.9500
C6 C7 1.380(3)
C6 H6 0.9500
C7 C8 1.393(3)
C7 H7 0.9500
C8 C9 1.402(3)
C8 C10 1.517(3)
C10 H10a 0.9900
C10 H10b 0.9900
C11 H11a 0.9900
C11 H11b 0.9900
C12 C13 1.508(3)
C12 H12a 0.9900
C12 H12b 0.9900
C13 C14 1.402(3)
C13 C18 1.392(3)
C14 C15 1.406(3)
C15 C16 1.381(3)
C16 C17 1.388(4)
C16 H16 0.9500
C17 C18 1.376(4)
C17 H17 0.9500
C18 H18 0.9500
C19 H19 0.9500
C20 C21 1.333(4)
C20 H20 0.9500
C21 H21 0.9500
